data_7234916
loop_
_publ_author_name
'Li, Haitao'
'Yang, Yuxia'
'Famulari, Antonino'
'Xin, Lianxin'
'Mart\'i-Rujas, Javier'
'Guo, Fang'

_publ_section_title
;
 Reactivity among first and second coordination spheres using a
 multiprotonated ligand and Cu(ii) in the solid-state
;
_journal_issue 29
_journal_name_full CrystEngComm
_journal_page_first 4354
_journal_paper_doi 10.1039/C9CE00783K
_journal_volume 21
_journal_year 2019
_chemical_absolute_configuration ad
_chemical_formula_moiety '4(Cl), C18 H28 N4, H2 O'
_chemical_formula_sum 'C18 H30 Cl4 N4 O'
_chemical_formula_weight 460.26
_space_group_crystal_system orthorhombic
_space_group_IT_number 19
_space_group_name_Hall 'P 2ac 2ab'
_space_group_name_H-M_alt 'P 21 21 21'
_atom_sites_solution_hydrogens mixed
_atom_sites_solution_primary dual
_audit_creation_date 2018-01-02
_audit_creation_method
;
Olex2 1.2-beta
(compiled 2017.08.10 svn.r3458 for OlexSys, GUI svn.r5381)
;
_audit_update_record
;
2019-01-04 deposited with the CCDC.	2019-06-19 downloaded from the CCDC.
;
_cell_angle_alpha 90
_cell_angle_beta 90
_cell_angle_gamma 90
_cell_formula_units_Z 4
_cell_length_a 7.7024(11)
_cell_length_b 15.716(2)
_cell_length_c 18.368(3)
_cell_measurement_reflns_used 9281
_cell_measurement_temperature 298
_cell_measurement_theta_max 28.262
_cell_measurement_theta_min 2.946
_cell_volume 2223.5(6)
_computing_cell_refinement 'SAINT v8.37A (Bruker, 2015)'
_computing_data_reduction 'SAINT v8.37A (Bruker, 2015)'
_computing_molecular_graphics 'Olex2 (Dolomanov et al., 2009)'
_computing_publication_material 'Olex2 (Dolomanov et al., 2009)'
_computing_structure_refinement 'ShelXL (Sheldrick, 2015)'
_computing_structure_solution 'ShelXT (Sheldrick, 2015)'
_diffrn_ambient_temperature 298.0
_diffrn_measured_fraction_theta_full 0.969
_diffrn_measured_fraction_theta_max 0.975
_diffrn_measurement_device_type 'CCD area detector'
_diffrn_radiation_type MoK\a
_diffrn_radiation_wavelength 0.71073
_diffrn_reflns_av_R_equivalents 0.0247
_diffrn_reflns_av_unetI/netI 0.0189
_diffrn_reflns_Laue_measured_fraction_full 0.969
_diffrn_reflns_Laue_measured_fraction_max 0.975
_diffrn_reflns_limit_h_max 10
_diffrn_reflns_limit_h_min -10
_diffrn_reflns_limit_k_max 20
_diffrn_reflns_limit_k_min -20
_diffrn_reflns_limit_l_max 24
_diffrn_reflns_limit_l_min -23
_diffrn_reflns_number 28774
_diffrn_reflns_point_group_measured_fraction_full 0.974
_diffrn_reflns_point_group_measured_fraction_max 0.979
_diffrn_reflns_theta_full 25.243
_diffrn_reflns_theta_max 28.262
_diffrn_reflns_theta_min 2.945
_exptl_absorpt_coefficient_mu 0.548
_exptl_absorpt_correction_T_max 0.7457
_exptl_absorpt_correction_T_min 0.5874
_exptl_absorpt_correction_type multi-scan
_exptl_absorpt_process_details
;
SADABS-2014/5 (Bruker,2014/5) was used for absorption correction.
wR2(int) was 0.0780 before and 0.0556 after correction.
The Ratio of minimum to maximum transmission is 0.7877.
The \l/2 correction factor is 0.00150.
;
_exptl_crystal_colour colourless
_exptl_crystal_colour_primary colourless
_exptl_crystal_density_diffrn 1.375
_exptl_crystal_description block
_exptl_crystal_F_000 968
_exptl_crystal_size_max 0.18
_exptl_crystal_size_mid 0.16
_exptl_crystal_size_min 0.07
_refine_diff_density_max 0.398
_refine_diff_density_min -0.317
_refine_diff_density_rms 0.041
_refine_ls_abs_structure_details
;
 Flack x determined using 2204 quotients [(I+)-(I-)]/[(I+)+(I-)]
 (Parsons, Flack and Wagner, Acta Cryst. B69 (2013) 249-259).
;
_refine_ls_abs_structure_Flack 0.062(9)
_refine_ls_extinction_method none
_refine_ls_goodness_of_fit_ref 1.120
_refine_ls_hydrogen_treatment mixed
_refine_ls_matrix_type full
_refine_ls_number_parameters 252
_refine_ls_number_reflns 5401
_refine_ls_number_restraints 0
_refine_ls_restrained_S_all 1.120
_refine_ls_R_factor_all 0.0342
_refine_ls_R_factor_gt 0.0323
_refine_ls_shift/su_max 0.000
_refine_ls_shift/su_mean 0.000
_refine_ls_structure_factor_coef Fsqd
_refine_ls_weighting_details 'w=1/[\s^2^(Fo^2^)+(0.0265P)^2^+0.9214P] where P=(Fo^2^+2Fc^2^)/3'
_refine_ls_weighting_scheme calc
_refine_ls_wR_factor_gt 0.0775
_refine_ls_wR_factor_ref 0.0789
_reflns_Friedel_coverage 0.769
_reflns_Friedel_fraction_full 0.981
_reflns_Friedel_fraction_max 0.984
_reflns_number_gt 5189
_reflns_number_total 5401
_reflns_threshold_expression 'I > 2\s(I)'
_cod_data_source_file c9ce00783k2.cif
_cod_data_source_block 20180102_1a_0m
_cod_original_cell_volume 2223.4(5)
_cod_database_code 7234916
_shelx_shelxl_version_number 2014/7
_shelx_space_group_comment
;
The symmetry employed for this shelxl refinement is uniquely defined
by the following loop, which should always be used as a source of
symmetry information in preference to the above space-group names.
They are only intended as comments.
;
_shelx_estimated_absorpt_t_max 0.963
_shelx_estimated_absorpt_t_min 0.908
_olex2_refinement_description
;
1. Fixed Uiso
 At 1.2 times of:
  All C(H) groups, All C(H,H) groups, All N(H) groups, All N(H,H) groups
2.a Ternary CH refined with riding coordinates:
 C2(H2), C1(H1A)
2.b Secondary CH2 refined with riding coordinates:
 N2(H2A,H2B), N3(H3A,H3B), C4(H4A,H4B), C5(H5A,H5B), C7(H7A,H7B), C3(H3C,H3D),
 C13(H13A,H13B), C6(H6A,H6B)
2.c Aromatic/amide H refined with riding coordinates:
 N1(H1), N4(H4), C14(H14), C8(H8), C16(H16), C18(H18), C11(H11), C10(H10),
 C12(H12), C17(H17)
;
_olex2_submission_special_instructions 'No special instructions were received'

loop_
_space_group_symop_operation_xyz
'x, y, z'
'-x+1/2, -y, z+1/2'
'-x, y+1/2, -z+1/2'
'x+1/2, -y+1/2, -z'

loop_
_atom_site_label
_atom_site_type_symbol
_atom_site_fract_x
_atom_site_fract_y
_atom_site_fract_z
_atom_site_U_iso_or_equiv
_atom_site_adp_type
_atom_site_occupancy
_atom_site_site_symmetry_order
_atom_site_calc_flag
_atom_site_refinement_flags_posn
Cl1 Cl 0.51789(8) 0.99655(4) 0.41366(4) 0.03940(15) Uani 1 1 d .
Cl4 Cl 0.23209(9) 0.32651(4) 0.42514(4) 0.04136(16) Uani 1 1 d .
Cl2 Cl 0.17332(10) 0.68673(4) 0.42743(4) 0.04291(17) Uani 1 1 d .
Cl3 Cl 0.53381(10) 0.49608(4) 0.29722(3) 0.04101(17) Uani 1 1 d .
N2 N 0.5178(3) 0.59294(11) 0.44532(10) 0.0238(4) Uani 1 1 d .
H2A H 0.5110 0.5606 0.4056 0.029 Uiso 1 1 calc R
H2B H 0.4310 0.6302 0.4433 0.029 Uiso 1 1 calc R
N1 N 0.6074(3) 0.83509(13) 0.32915(12) 0.0317(4) Uani 1 1 d .
H1 H 0.5612 0.8844 0.3351 0.038 Uiso 1 1 calc R
N3 N 0.5966(3) 0.40455(11) 0.44661(10) 0.0235(4) Uani 1 1 d .
H3A H 0.4951 0.3775 0.4468 0.028 Uiso 1 1 calc R
H3B H 0.5999 0.4376 0.4073 0.028 Uiso 1 1 calc R
C15 C 0.6838(3) 0.70177(14) 0.37821(13) 0.0264(4) Uani 1 1 d .
N4 N 0.6362(3) 0.15312(14) 0.32636(14) 0.0395(5) Uani 1 1 d .
H4 H 0.5873 0.1043 0.3317 0.047 Uiso 1 1 calc R
C2 C 0.4891(3) 0.53646(13) 0.51107(11) 0.0225(4) Uani 1 1 d .
H2 H 0.3694 0.5154 0.5092 0.027 Uiso 1 1 calc R
C1 C 0.6102(3) 0.45944(13) 0.51400(11) 0.0218(4) Uani 1 1 d .
H1A H 0.7301 0.4794 0.5190 0.026 Uiso 1 1 calc R
C14 C 0.6098(3) 0.78148(15) 0.38549(14) 0.0297(5) Uani 1 1 d .
H14 H 0.5615 0.7978 0.4298 0.036 Uiso 1 1 calc R
C9 C 0.7223(3) 0.28412(14) 0.37675(13) 0.0291(5) Uani 1 1 d .
C8 C 0.6456(4) 0.20534(15) 0.38399(15) 0.0337(5) Uani 1 1 d .
H8 H 0.6006 0.1884 0.4287 0.040 Uiso 1 1 calc R
C16 C 0.7561(4) 0.68013(15) 0.31144(13) 0.0313(5) Uani 1 1 d .
H16 H 0.8085 0.6273 0.3053 0.038 Uiso 1 1 calc R
C4 C 0.4642(4) 0.53579(16) 0.64841(12) 0.0316(5) Uani 1 1 d .
H4A H 0.4831 0.5696 0.6919 0.038 Uiso 1 1 calc R
H4B H 0.3424 0.5201 0.6467 0.038 Uiso 1 1 calc R
C5 C 0.5745(3) 0.45624(17) 0.65181(12) 0.0324(5) Uani 1 1 d .
H5A H 0.5358 0.4209 0.6919 0.039 Uiso 1 1 calc R
H5B H 0.6944 0.4719 0.6608 0.039 Uiso 1 1 calc R
C7 C 0.7406(4) 0.34063(17) 0.44270(13) 0.0358(6) Uani 1 1 d .
H7A H 0.7396 0.3059 0.4863 0.043 Uiso 1 1 calc R
H7B H 0.8511 0.3701 0.4406 0.043 Uiso 1 1 calc R
C18 C 0.6738(4) 0.81562(16) 0.26352(14) 0.0330(5) Uani 1 1 d .
H18 H 0.6682 0.8544 0.2254 0.040 Uiso 1 1 calc R
C3 C 0.5099(3) 0.58845(14) 0.58103(13) 0.0309(5) Uani 1 1 d .
H3C H 0.6289 0.6082 0.5849 0.037 Uiso 1 1 calc R
H3D H 0.4350 0.6380 0.5788 0.037 Uiso 1 1 calc R
C13 C 0.6858(3) 0.64165(16) 0.44219(13) 0.0320(5) Uani 1 1 d .
H13A H 0.7822 0.6023 0.4374 0.038 Uiso 1 1 calc R
H13B H 0.7014 0.6736 0.4869 0.038 Uiso 1 1 calc R
C11 C 0.7760(4) 0.25124(18) 0.25067(14) 0.0434(7) Uani 1 1 d .
H11 H 0.8191 0.2666 0.2052 0.052 Uiso 1 1 calc R
C10 C 0.7884(4) 0.30680(17) 0.30926(15) 0.0369(6) Uani 1 1 d .
H10 H 0.8413 0.3595 0.3032 0.044 Uiso 1 1 calc R
C12 C 0.6995(4) 0.17368(19) 0.26092(16) 0.0419(6) Uani 1 1 d .
H12 H 0.6914 0.1354 0.2225 0.050 Uiso 1 1 calc R
C6 C 0.5630(4) 0.40561(15) 0.58072(13) 0.0345(5) Uani 1 1 d .
H6A H 0.4458 0.3840 0.5750 0.041 Uiso 1 1 calc R
H6B H 0.6409 0.3572 0.5834 0.041 Uiso 1 1 calc R
C17 C 0.7502(4) 0.73738(17) 0.25383(13) 0.0353(5) Uani 1 1 d .
H17 H 0.7977 0.7228 0.2090 0.042 Uiso 1 1 calc R
O1 O 0.0164(6) 0.4995(3) 0.3696(3) 0.123(2) Uani 1 1 d .
H1B H 0.057(7) 0.536(3) 0.379(3) 0.075(17) Uiso 1 1 d .
H1C H 0.069(7) 0.464(3) 0.366(3) 0.076(17) Uiso 1 1 d .

loop_
_atom_site_aniso_label
_atom_site_aniso_U_11
_atom_site_aniso_U_22
_atom_site_aniso_U_33
_atom_site_aniso_U_23
_atom_site_aniso_U_13
_atom_site_aniso_U_12
Cl1 0.0379(3) 0.0362(3) 0.0441(3) -0.0041(3) 0.0099(3) 0.0072(3)
Cl4 0.0438(3) 0.0454(3) 0.0349(3) -0.0014(3) 0.0022(3) -0.0114(3)
Cl2 0.0482(4) 0.0477(4) 0.0328(3) 0.0048(3) 0.0025(3) 0.0185(3)
Cl3 0.0642(4) 0.0324(3) 0.0264(2) 0.0013(2) -0.0103(3) -0.0065(3)
N2 0.0289(9) 0.0201(8) 0.0225(9) 0.0019(6) -0.0023(7) 0.0006(7)
N1 0.0330(10) 0.0204(9) 0.0416(12) 0.0004(8) -0.0017(9) 0.0008(8)
N3 0.0312(10) 0.0182(8) 0.0210(9) -0.0003(6) -0.0028(7) 0.0002(7)
C15 0.0295(11) 0.0234(10) 0.0263(11) 0.0020(8) 0.0011(9) -0.0040(9)
N4 0.0380(12) 0.0254(10) 0.0551(15) -0.0050(9) -0.0071(10) 0.0019(10)
C2 0.0241(10) 0.0204(9) 0.0230(10) 0.0030(7) -0.0017(8) -0.0006(8)
C1 0.0254(10) 0.0202(9) 0.0198(9) -0.0012(7) -0.0025(8) 0.0017(8)
C14 0.0318(12) 0.0276(11) 0.0297(12) -0.0034(9) 0.0023(9) -0.0022(9)
C9 0.0336(12) 0.0252(11) 0.0285(11) -0.0037(8) -0.0019(9) 0.0081(9)
C8 0.0365(13) 0.0307(12) 0.0340(13) 0.0025(9) 0.0007(10) 0.0063(10)
C16 0.0383(12) 0.0235(10) 0.0320(12) 0.0013(9) 0.0032(10) 0.0018(10)
C4 0.0345(12) 0.0367(12) 0.0235(10) -0.0019(9) 0.0043(9) 0.0026(11)
C5 0.0340(13) 0.0418(13) 0.0213(10) 0.0038(9) 0.0005(9) 0.0048(10)
C7 0.0402(13) 0.0377(13) 0.0293(12) -0.0074(9) -0.0052(10) 0.0117(11)
C18 0.0365(12) 0.0298(11) 0.0327(12) 0.0097(10) -0.0021(10) -0.0033(11)
C3 0.0422(13) 0.0245(10) 0.0260(11) -0.0017(9) 0.0040(11) 0.0013(9)
C13 0.0331(12) 0.0336(12) 0.0294(12) 0.0102(9) -0.0015(9) -0.0043(10)
C11 0.0502(17) 0.0519(18) 0.0280(13) -0.0085(12) 0.0033(12) 0.0034(13)
C10 0.0438(15) 0.0339(12) 0.0330(13) -0.0015(10) 0.0029(10) -0.0011(11)
C12 0.0402(15) 0.0442(15) 0.0413(15) -0.0187(12) -0.0064(11) 0.0065(12)
C6 0.0538(15) 0.0255(10) 0.0240(11) 0.0064(9) 0.0022(11) 0.0048(10)
C17 0.0431(14) 0.0375(12) 0.0253(12) 0.0025(10) 0.0063(11) -0.0013(12)
O1 0.112(3) 0.066(2) 0.191(5) -0.020(3) -0.090(3) 0.015(3)

loop_
_atom_type_symbol
_atom_type_description
_atom_type_scat_dispersion_real
_atom_type_scat_dispersion_imag
_atom_type_scat_source
C C 0.0033 0.0016 'International Tables Vol C Tables 4.2.6.8 and 6.1.1.4'
H H 0.0000 0.0000 'International Tables Vol C Tables 4.2.6.8 and 6.1.1.4'
Cl Cl 0.1484 0.1585 'International Tables Vol C Tables 4.2.6.8 and 6.1.1.4'
N N 0.0061 0.0033 'International Tables Vol C Tables 4.2.6.8 and 6.1.1.4'
O O 0.0106 0.0060 'International Tables Vol C Tables 4.2.6.8 and 6.1.1.4'

loop_
_geom_angle_atom_site_label_1
_geom_angle_atom_site_label_2
_geom_angle_atom_site_label_3
_geom_angle
H2A N2 H2B 107.3
C2 N2 H2A 108.0
C2 N2 H2B 108.0
C13 N2 H2A 108.0
C13 N2 H2B 108.0
C13 N2 C2 117.00(17)
C14 N1 H1 118.4
C14 N1 C18 123.1(2)
C18 N1 H1 118.4
H3A N3 H3B 107.9
C1 N3 H3A 109.3
C1 N3 H3B 109.3
C7 N3 H3A 109.3
C7 N3 H3B 109.3
C7 N3 C1 111.73(17)
C14 C15 C16 118.2(2)
C14 C15 C13 119.8(2)
C16 C15 C13 122.0(2)
C8 N4 H4 118.6
C12 N4 H4 118.6
C12 N4 C8 122.8(2)
N2 C2 H2 107.9
N2 C2 C1 113.78(17)
N2 C2 C3 109.94(17)
C1 C2 H2 107.9
C1 C2 C3 109.21(17)
C3 C2 H2 107.9
N3 C1 C2 112.36(17)
N3 C1 H1A 109.0
N3 C1 C6 108.85(17)
C2 C1 H1A 109.0
C2 C1 C6 108.70(18)
C6 C1 H1A 109.0
N1 C14 C15 120.2(2)
N1 C14 H14 119.9
C15 C14 H14 119.9
C8 C9 C7 119.4(2)
C8 C9 C10 118.3(2)
C10 C9 C7 122.2(2)
N4 C8 C9 119.8(2)
N4 C8 H8 120.1
C9 C8 H8 120.1
C15 C16 H16 120.0
C15 C16 C17 120.0(2)
C17 C16 H16 120.0
H4A C4 H4B 108.1
C5 C4 H4A 109.5
C5 C4 H4B 109.5
C5 C4 C3 110.5(2)
C3 C4 H4A 109.5
C3 C4 H4B 109.5
C4 C5 H5A 109.4
C4 C5 H5B 109.4
C4 C5 C6 111.19(19)
H5A C5 H5B 108.0
C6 C5 H5A 109.4
C6 C5 H5B 109.4
N3 C7 C9 111.3(2)
N3 C7 H7A 109.4
N3 C7 H7B 109.4
C9 C7 H7A 109.4
C9 C7 H7B 109.4
H7A C7 H7B 108.0
N1 C18 H18 120.6
N1 C18 C17 118.8(2)
C17 C18 H18 120.6
C2 C3 H3C 109.3
C2 C3 H3D 109.3
C4 C3 C2 111.47(18)
C4 C3 H3C 109.3
C4 C3 H3D 109.3
H3C C3 H3D 108.0
N2 C13 C15 109.86(19)
N2 C13 H13A 109.7
N2 C13 H13B 109.7
C15 C13 H13A 109.7
C15 C13 H13B 109.7
H13A C13 H13B 108.2
C10 C11 H11 120.5
C12 C11 H11 120.5
C12 C11 C10 118.9(3)
C9 C10 C11 120.4(3)
C9 C10 H10 119.8
C11 C10 H10 119.8
N4 C12 C11 119.8(2)
N4 C12 H12 120.1
C11 C12 H12 120.1
C1 C6 H6A 109.1
C1 C6 H6B 109.1
C5 C6 C1 112.40(18)
C5 C6 H6A 109.1
C5 C6 H6B 109.1
H6A C6 H6B 107.9
C16 C17 H17 120.2
C18 C17 C16 119.6(2)
C18 C17 H17 120.2
H1B O1 H1C 116(6)

loop_
_geom_bond_atom_site_label_1
_geom_bond_atom_site_label_2
_geom_bond_distance
N2 H2A 0.8900
N2 H2B 0.8900
N2 C2 1.515(3)
N2 C13 1.505(3)
N1 H1 0.8600
N1 C14 1.335(3)
N1 C18 1.345(3)
N3 H3A 0.8900
N3 H3B 0.8900
N3 C1 1.512(3)
N3 C7 1.499(3)
C15 C14 1.383(3)
C15 C16 1.389(3)
C15 C13 1.508(3)
N4 H4 0.8600
N4 C8 1.341(3)
N4 C12 1.337(4)
C2 H2 0.9800
C2 C1 1.529(3)
C2 C3 1.531(3)
C1 H1A 0.9800
C1 C6 1.533(3)
C14 H14 0.9300
C9 C8 1.378(3)
C9 C7 1.509(3)
C9 C10 1.387(4)
C8 H8 0.9300
C16 H16 0.9300
C16 C17 1.390(3)
C4 H4A 0.9700
C4 H4B 0.9700
C4 C5 1.513(4)
C4 C3 1.530(3)
C5 H5A 0.9700
C5 H5B 0.9700
C5 C6 1.532(3)
C7 H7A 0.9700
C7 H7B 0.9700
C18 H18 0.9300
C18 C17 1.375(4)
C3 H3C 0.9700
C3 H3D 0.9700
C13 H13A 0.9700
C13 H13B 0.9700
C11 H11 0.9300
C11 C10 1.389(3)
C11 C12 1.367(4)
C10 H10 0.9300
C12 H12 0.9300
C6 H6A 0.9700
C6 H6B 0.9700
C17 H17 0.9300
O1 H1B 0.68(5)
O1 H1C 0.69(5)
